data_9017198
loop_
_publ_author_name
'Camara, F.'
'Sokolova, E.'
'Abdu, Y. A.'
'Hawthorne, F. C.'

_publ_section_title
;
 Saamite, Ba[]TiNbNa3Ti(Si2O7)2O2(OH)2(H2O)2, a group-III Ti-disilicate mineral from the
 Khibiny alkaline massif, Kola Peninsula, Russia: description and crystal structure
;
_journal_name_full 'The Canadian Mineralogist'
_journal_page_first 745
_journal_page_last 761
_journal_volume 52
_journal_year 2014
_chemical_compound_source 'Kirovskii mine, Khibiny alkaline massif, Kola Peninsula, Russia'
_chemical_formula_sum 'Al0.01 Ba0.61 Ca0.26 F0.74 Fe0.04 H5.26 K0.13 Mg0.01 Mn0.68 Na2.22 Nb0.76 O19.26 Si4 Sr0.2 Ti2.09'
_chemical_name_mineral Saamite
_space_group_IT_number 2
_space_group_name_Hall '-P 1'
_space_group_name_H-M_alt 'P -1'
_symmetry_space_group_name_H-M 'P -1'
_cell_angle_alpha 92.97
_cell_angle_beta 96.07
_cell_angle_gamma 90.01
_cell_formula_units_Z 2
_cell_length_a 5.437
_cell_length_b 7.141
_cell_length_c 21.69
_cell_volume 836.268
_database_code_amcsd 0020471
_exptl_crystal_density_diffrn 3.250
_cod_data_source_file inputs/fixed/downloads/07/07410.cif
_cod_data_source_block 07410
_cod_original_formula_sum 'Ba.61 Sr.2 K.13 Na2.22 Mn.68 Fe.04 Nb.76 Ti2.09 Al.01 Mg.01 Ca.26 Si4 O19.26 F.74 H5.26'
_cod_database_code 9017198

loop_
_space_group_symop_operation_xyz
x,y,z
-x,-y,-z

loop_
_atom_site_label
_atom_site_fract_x
_atom_site_fract_y
_atom_site_fract_z
_atom_site_occupancy
_atom_site_U_iso_or_equiv
_atom_site_type_symbol
_atom_site_attached_hydrogens
Ba1 0.76170 0.75515 0.03112 0.61000 0.00900 Ba 0
Sr1 0.76170 0.75515 0.03112 0.20000 0.00900 Sr 0
K1 0.76170 0.75515 0.03112 0.13000 0.00900 K 0
Na1 0.49670 0.28730 0.23030 0.81000 0.02200 Na 0
Na2 -0.00110 0.02980 0.23020 0.72000 0.02080 Na 0
Mn2 -0.00110 0.02980 0.23020 0.26000 0.02080 Mn 0
Fe1 -0.00110 0.02980 0.23020 0.02000 0.02080 Fe 0
Na3 -0.00170 0.54310 0.23030 0.69000 0.02110 Na 0
Mn3 -0.00170 0.54310 0.23030 0.29000 0.02110 Mn 0
Fe2 -0.00170 0.54310 0.23030 0.02000 0.02110 Fe 0
Nb1 0.19810 0.30800 0.37000 0.55000 0.01410 Nb 0
Ti1 0.19810 0.30800 0.37000 0.45000 0.01410 Ti 0
Ti2 0.79060 0.26590 0.09441 0.87000 0.00790 Ti 0
Nb2 0.79060 0.26590 0.09441 0.12000 0.00790 Nb 0
Al1 0.79060 0.26590 0.09441 0.01000 0.00790 Al 0
Ti3 0.50740 0.78570 0.22492 0.77000 0.02040 Ti 0
Mn1 0.50740 0.78570 0.22492 0.13000 0.02040 Mn 0
Nb3 0.50740 0.78570 0.22492 0.09000 0.02040 Nb 0
Mg1 0.50740 0.78570 0.22492 0.01000 0.02040 Mg 0
Ca1 0.20900 0.81900 0.39060 0.26000 0.02100 Ca 0
Si1 0.69080 0.01890 0.35550 1.00000 0.01900 Si 0
Si2 0.69130 0.59350 0.35550 1.00000 0.01920 Si 0
Si3 0.29370 0.98280 0.10040 1.00000 0.00770 Si 0
Si4 0.29310 0.55190 0.10030 1.00000 0.00850 Si 0
O1 0.66000 -0.00240 0.28050 1.00000 0.01600 O 0
O2 0.45800 0.11900 0.38430 1.00000 0.03500 O 0
O3 0.70700 0.80800 0.38520 1.00000 0.03000 O 0
O4 0.95300 0.12000 0.38240 1.00000 0.03700 O 0
O5 0.65900 0.59130 0.28100 1.00000 0.01700 O 0
O6 0.45900 0.50000 0.38310 1.00000 0.04100 O 0
O7 0.95300 0.50300 0.38120 1.00000 0.04000 O 0
O8 0.32200 0.98350 0.17450 1.00000 0.01400 O 0
O9 0.52770 0.07320 0.07150 1.00000 0.01100 O 0
O10 0.03590 0.07370 0.07170 1.00000 0.01100 O 0
O11 0.27900 0.76230 0.07050 1.00000 0.01200 O 0
O12 0.32400 0.57180 0.17470 1.00000 0.01600 O 0
O13 0.03500 0.45130 0.07170 1.00000 0.01000 O 0
O14 0.52480 0.44570 0.07170 1.00000 0.01000 O 0
O15 0.16700 0.29100 0.28710 1.00000 0.03100 O 0
O16 0.82900 0.27890 0.17300 1.00000 0.01800 O 0
O-H17 0.76200 0.77830 0.17540 0.63000 0.02100 O 1
F1 0.76200 0.77830 0.17540 0.37000 0.02100 F 0
O-H18 0.21500 0.79000 0.27830 0.63000 0.02500 O 1
F2 0.21500 0.79000 0.27830 0.37000 0.02500 F 0
Wat19 0.23800 0.33000 0.47920 1.00000 0.05600 O 2
Wat20 0.24900 0.74200 0.49560 0.75000 0.05300 O 2
Wat21 0.25000 0.86000 0.43200 0.25000 0.05000 O 2

loop_
_cod_changelog_entry_id
_cod_changelog_entry_author
_cod_changelog_entry_date
_cod_changelog_entry_text
1
;cod-tools version 3.8.0
Id: cif_guess_AMCSD_atom_types 9574 2023-05-10 09:00:05Z saulius
;
2023-05-10T18:57:55+03:00
;Derived atom types and hydrogen counts
from atom names that follow the AMCSD naming convention
(Wat == water, O-H == hydroxyl).
;

loop_
_cod_related_entry_id
_cod_related_entry_database
_cod_related_entry_code
1 AMCSD 0020471
